data_4063078
loop_
_publ_author_name
'Christian Slugovc'
'Bernhard Perner'
'Franz Stelzer'
'Kurt Mereiter'

_publ_section_title
;
'2nd Generation' ruthenium carbene complexes with
a cis-dichloro arrangement
;
_journal_name_full Organometallics
_journal_paper_doi 10.1021/om049877n
_journal_year 2004
_chemical_formula_moiety '(C29 H32 Cl2 N2 O Ru), 2(C H2 Cl2)'
_chemical_formula_sum 'C31 H36 Cl6 N2 O Ru'
_chemical_formula_weight 766.39
_space_group_IT_number 14
_symmetry_cell_setting monoclinic
_symmetry_space_group_name_Hall '-P 2ybc'
_symmetry_space_group_name_H-M 'P 1 21/c 1'
_cell_angle_alpha 90.00
_cell_angle_beta 108.1810(10)
_cell_angle_gamma 90.00
_cell_formula_units_Z 4
_cell_length_a 12.1933(6)
_cell_length_b 15.4520(7)
_cell_length_c 19.3799(9)
_cell_measurement_temperature 299(2)
_cell_volume 3469.1(3)
_diffrn_ambient_temperature 299(2)
_exptl_crystal_density_diffrn 1.467
_cod_depositor_comments
;
The following automatic conversions were performed:
'_symmetry_cell_setting' value 'Monoclinic' changed to 'monoclinic'
according to '/home/saulius/struct/CIF-dictionaries/cif_core.dic'
dictionary named 'cif_core.dic' version 2.4.1 from 2010-06-29.

Automatic conversion script
Id: cif_fix_enum 1527 2010-12-29 10:47:43Z saulius 
;
_cod_original_sg_symbol_H-M 'P 21/c'
_cod_database_code 4063078

loop_
_symmetry_equiv_pos_as_xyz
'x, y, z'
'-x, y+1/2, -z+1/2'
'-x, -y, -z'
'x, -y-1/2, z-1/2'

loop_
_atom_site_label
_atom_site_type_symbol
_atom_site_fract_x
_atom_site_fract_y
_atom_site_fract_z
_atom_site_U_iso_or_equiv
_atom_site_adp_type
_atom_site_occupancy
_atom_site_symmetry_multiplicity
_atom_site_calc_flag
_atom_site_refinement_flags
_atom_site_disorder_assembly
_atom_site_disorder_group
Ru Ru 0.524202(14) 0.476039(10) 0.197162(9) 0.04103(6) Uani 1 1 d . . .
Cl2 Cl 0.66715(6) 0.40594(5) 0.15847(4) 0.0750(2) Uani 1 1 d . . .
Cl1 Cl 0.59290(5) 0.40239(4) 0.30950(3) 0.05637(15) Uani 1 1 d . . .
C11 C 0.46235(18) 0.57142(13) 0.24618(11) 0.0426(4) Uani 1 1 d . . .
N12 N 0.35602(16) 0.59149(11) 0.24690(10) 0.0488(4) Uani 1 1 d . . .
C13 C 0.3539(2) 0.67029(17) 0.29010(16) 0.0645(7) Uani 1 1 d . . .
H13A H 0.3321 0.6566 0.3329 0.077 Uiso 1 1 calc R . .
H13B H 0.3009 0.7131 0.2614 0.077 Uiso 1 1 calc R . .
C14 C 0.4766(2) 0.70168(16) 0.31046(15) 0.0616(6) Uani 1 1 d . . .
H14A H 0.4818 0.7560 0.2866 0.074 Uiso 1 1 calc R . .
H14B H 0.5092 0.7091 0.3626 0.074 Uiso 1 1 calc R . .
N15 N 0.53520(16) 0.63154(12) 0.28426(11) 0.0506(4) Uani 1 1 d . . .
C21 C 0.25351(19) 0.54302(14) 0.21512(13) 0.0476(5) Uani 1 1 d . . .
C22 C 0.1823(2) 0.56459(16) 0.14480(13) 0.0536(5) Uani 1 1 d . . .
C23 C 0.0838(2) 0.5161(2) 0.11449(16) 0.0658(7) Uani 1 1 d . . .
H23 H 0.0360 0.5299 0.0682 0.079 Uiso 1 1 calc R . .
C24 C 0.0545(2) 0.4475(2) 0.15107(18) 0.0695(7) Uani 1 1 d . . .
C25 C 0.1253(2) 0.42947(19) 0.22135(16) 0.0651(7) Uani 1 1 d . . .
H25 H 0.1052 0.3843 0.2467 0.078 Uiso 1 1 calc R . .
C26 C 0.2242(2) 0.47626(15) 0.25462(14) 0.0536(5) Uani 1 1 d . . .
C27 C 0.2128(3) 0.63805(19) 0.10312(15) 0.0689(7) Uani 1 1 d . . .
H27A H 0.1448 0.6567 0.0656 0.103 Uiso 1 1 calc R . .
H27B H 0.2696 0.6189 0.0816 0.103 Uiso 1 1 calc R . .
H27C H 0.2433 0.6854 0.1355 0.103 Uiso 1 1 calc R . .
C28 C -0.0502(3) 0.3915(3) 0.1154(2) 0.1032(12) Uani 1 1 d . . .
H28A H -0.0946 0.4172 0.0703 0.155 Uiso 1 1 calc R . .
H28B H -0.0970 0.3871 0.1470 0.155 Uiso 1 1 calc R . .
H28C H -0.0254 0.3348 0.1066 0.155 Uiso 1 1 calc R . .
C29 C 0.2974(3) 0.4557(2) 0.33038(16) 0.0710(7) Uani 1 1 d . . .
H29A H 0.2694 0.4039 0.3466 0.107 Uiso 1 1 calc R . .
H29B H 0.2940 0.5028 0.3619 0.107 Uiso 1 1 calc R . .
H29C H 0.3758 0.4471 0.3313 0.107 Uiso 1 1 calc R . .
C31 C 0.6565(2) 0.63258(14) 0.29351(14) 0.0536(6) Uani 1 1 d . . .
C32 C 0.6940(2) 0.66551(16) 0.23750(16) 0.0617(6) Uani 1 1 d . . .
C33 C 0.8125(3) 0.66297(19) 0.2469(2) 0.0800(9) Uani 1 1 d . . .
H33 H 0.8391 0.6830 0.2098 0.096 Uiso 1 1 calc R . .
C34 C 0.8914(3) 0.6314(2) 0.3100(2) 0.0838(10) Uani 1 1 d . . .
C35 C 0.8512(3) 0.60448(18) 0.3651(2) 0.0763(8) Uani 1 1 d . . .
H35 H 0.9040 0.5854 0.4082 0.092 Uiso 1 1 calc R . .
C36 C 0.7347(2) 0.60461(16) 0.35903(15) 0.0631(7) Uani 1 1 d . . .
C37 C 0.6131(3) 0.70554(19) 0.16988(16) 0.0748(8) Uani 1 1 d . . .
H37A H 0.6560 0.7240 0.1386 0.112 Uiso 1 1 calc R . .
H37B H 0.5752 0.7545 0.1829 0.112 Uiso 1 1 calc R . .
H37C H 0.5564 0.6636 0.1450 0.112 Uiso 1 1 calc R . .
C38 C 1.0189(3) 0.6268(3) 0.3160(3) 0.1294(17) Uani 1 1 d . . .
H38A H 1.0266 0.6208 0.2684 0.194 Uiso 1 1 calc R . .
H38B H 1.0535 0.5778 0.3452 0.194 Uiso 1 1 calc R . .
H38C H 1.0569 0.6788 0.3382 0.194 Uiso 1 1 calc R . .
C39 C 0.6955(3) 0.5769(2) 0.42180(16) 0.0794(8) Uani 1 1 d . . .
H39A H 0.7501 0.5367 0.4515 0.119 Uiso 1 1 calc R . .
H39B H 0.6212 0.5496 0.4038 0.119 Uiso 1 1 calc R . .
H39C H 0.6899 0.6266 0.4502 0.119 Uiso 1 1 calc R . .
C41 C 0.39545(18) 0.40867(12) 0.17111(11) 0.0421(4) Uani 1 1 d . . .
H41 H 0.3762 0.3820 0.2088 0.051 Uiso 1 1 calc R . .
C42 C 0.31914(18) 0.39169(13) 0.09816(12) 0.0453(5) Uani 1 1 d . . .
C43 C 0.2382(2) 0.32560(15) 0.08794(14) 0.0559(6) Uani 1 1 d . . .
H43 H 0.2329 0.2942 0.1277 0.067 Uiso 1 1 calc R . .
C44 C 0.1653(3) 0.30601(19) 0.01884(17) 0.0742(8) Uani 1 1 d . . .
H44 H 0.1120 0.2614 0.0128 0.089 Uiso 1 1 calc R . .
C45 C 0.1710(3) 0.3516(2) -0.04044(17) 0.0813(9) Uani 1 1 d . . .
H45 H 0.1213 0.3381 -0.0863 0.098 Uiso 1 1 calc R . .
C46 C 0.2492(3) 0.41672(19) -0.03236(14) 0.0685(7) Uani 1 1 d . . .
H46 H 0.2529 0.4473 -0.0729 0.082 Uiso 1 1 calc R . .
C47 C 0.3243(2) 0.43801(15) 0.03657(12) 0.0505(5) Uani 1 1 d . . .
C48 C 0.4010(2) 0.50980(16) 0.04186(13) 0.0535(6) Uani 1 1 d . . .
H48 H 0.3953 0.5395 -0.0009 0.064 Uiso 1 1 calc R . .
O49 O 0.47396(14) 0.53606(10) 0.09766(9) 0.0507(4) Uani 1 1 d . . .
C1S C 0.9010(3) 0.3832(3) 0.3404(2) 0.1067(12) Uani 1 1 d . A 1
H1SA H 0.8303 0.3758 0.3526 0.128 Uiso 1 1 calc R A 1
H1SB H 0.8896 0.4290 0.3046 0.128 Uiso 1 1 calc R A 1
Cl1S Cl 0.93915(10) 0.28707(7) 0.30683(7) 0.1019(5) Uani 0.918(3) 1 d P A 1
Cl2S Cl 1.0169(9) 0.4087(4) 0.4187(4) 0.142(3) Uani 0.421(15) 1 d P A 1
Cl2T Cl 0.9361(12) 0.3848(4) 0.4351(2) 0.183(5) Uani 0.606(16) 1 d P B 2
C2S C 0.6309(9) 0.3193(7) 0.4815(4) 0.233(4) Uani 1 1 d . C 1
H2SA H 0.5979 0.2948 0.4334 0.279 Uiso 1 1 calc R C 1
H2SB H 0.6968 0.3541 0.4808 0.279 Uiso 1 1 calc R C 1
Cl3S Cl 0.5349(3) 0.3830(2) 0.49797(10) 0.213(2) Uani 0.737(5) 1 d P C 1
Cl4S Cl 0.6747(9) 0.2439(3) 0.5364(3) 0.169(4) Uani 0.406(11) 1 d P C 1
Cl3T Cl 0.536(3) 0.2533(10) 0.5061(5) 0.363(16) Uani 0.323(12) 1 d P D 2
Cl4T Cl 0.7539(5) 0.3183(6) 0.5270(3) 0.258(5) Uani 0.517(9) 1 d P E 2

loop_
_atom_site_aniso_label
_atom_site_aniso_U_11
_atom_site_aniso_U_22
_atom_site_aniso_U_33
_atom_site_aniso_U_23
_atom_site_aniso_U_13
_atom_site_aniso_U_12
Ru 0.04099(10) 0.04010(9) 0.04205(10) 0.00117(7) 0.01306(7) 0.00212(7)
Cl2 0.0744(4) 0.0804(4) 0.0850(5) 0.0185(4) 0.0464(4) 0.0290(4)
Cl1 0.0587(3) 0.0579(3) 0.0451(3) 0.0063(2) 0.0055(2) 0.0023(3)
C11 0.0471(11) 0.0398(10) 0.0396(11) 0.0023(8) 0.0117(9) 0.0016(8)
N12 0.0464(10) 0.0473(10) 0.0525(11) -0.0085(8) 0.0150(8) 0.0027(8)
C13 0.0611(15) 0.0597(14) 0.0734(18) -0.0199(13) 0.0216(13) 0.0055(12)
C14 0.0675(16) 0.0470(12) 0.0709(17) -0.0160(11) 0.0223(13) -0.0013(11)
N15 0.0509(11) 0.0426(9) 0.0577(11) -0.0095(8) 0.0164(9) -0.0031(8)
C21 0.0411(11) 0.0493(11) 0.0525(13) -0.0062(9) 0.0148(10) 0.0048(9)
C22 0.0486(13) 0.0578(13) 0.0546(14) -0.0015(11) 0.0163(11) 0.0122(11)
C23 0.0462(13) 0.089(2) 0.0564(15) -0.0093(14) 0.0084(12) 0.0143(13)
C24 0.0445(14) 0.0809(18) 0.085(2) -0.0175(16) 0.0225(14) -0.0051(13)
C25 0.0556(15) 0.0689(16) 0.0777(19) -0.0034(14) 0.0308(14) -0.0066(13)
C26 0.0490(13) 0.0584(14) 0.0564(14) -0.0011(11) 0.0207(11) 0.0050(11)
C27 0.0740(18) 0.0737(17) 0.0586(16) 0.0084(13) 0.0204(14) 0.0119(14)
C28 0.0590(18) 0.128(3) 0.119(3) -0.029(2) 0.0226(19) -0.030(2)
C29 0.0747(19) 0.0766(17) 0.0616(17) 0.0118(14) 0.0212(14) 0.0041(15)
C31 0.0502(13) 0.0441(11) 0.0647(15) -0.0110(10) 0.0155(11) -0.0054(10)
C32 0.0659(16) 0.0499(13) 0.0713(17) -0.0097(12) 0.0245(14) -0.0090(11)
C33 0.077(2) 0.0683(17) 0.109(3) -0.0123(17) 0.049(2) -0.0102(15)
C34 0.0571(17) 0.0669(18) 0.127(3) -0.0141(19) 0.0289(19) -0.0027(14)
C35 0.0585(17) 0.0601(16) 0.094(2) -0.0125(15) 0.0009(16) 0.0017(13)
C36 0.0614(15) 0.0495(13) 0.0711(17) -0.0109(12) 0.0103(13) -0.0049(11)
C37 0.091(2) 0.0622(16) 0.0735(19) -0.0004(14) 0.0297(16) -0.0150(15)
C38 0.064(2) 0.125(3) 0.204(5) -0.021(3) 0.050(3) -0.008(2)
C39 0.087(2) 0.0781(19) 0.0618(17) -0.0045(15) 0.0066(15) -0.0064(16)
C41 0.0447(11) 0.0404(10) 0.0418(11) 0.0008(8) 0.0142(9) 0.0028(8)
C42 0.0436(11) 0.0445(10) 0.0453(11) -0.0035(9) 0.0102(9) 0.0067(9)
C43 0.0528(13) 0.0503(12) 0.0582(14) -0.0039(10) 0.0081(11) 0.0002(10)
C44 0.0675(17) 0.0655(16) 0.0746(19) -0.0176(15) 0.0005(14) -0.0040(14)
C45 0.079(2) 0.092(2) 0.0556(17) -0.0212(16) -0.0039(15) 0.0003(17)
C46 0.0810(19) 0.0745(17) 0.0429(13) -0.0019(12) 0.0093(12) 0.0100(15)
C47 0.0557(13) 0.0533(12) 0.0413(12) -0.0004(10) 0.0134(10) 0.0119(11)
C48 0.0615(15) 0.0599(13) 0.0423(12) 0.0097(10) 0.0206(11) 0.0130(11)
O49 0.0570(9) 0.0498(9) 0.0478(9) 0.0093(7) 0.0201(8) 0.0036(7)
C1S 0.097(3) 0.096(2) 0.109(3) 0.004(2) 0.007(2) 0.023(2)
Cl1S 0.0977(8) 0.0899(7) 0.1293(10) 0.0129(6) 0.0513(7) 0.0082(6)
Cl2S 0.125(5) 0.131(3) 0.125(3) 0.001(2) -0.027(3) 0.023(3)
Cl2T 0.236(9) 0.136(3) 0.112(2) -0.0189(17) -0.040(3) 0.068(4)
C2S 0.264(10) 0.342(11) 0.124(5) 0.088(6) 0.106(6) 0.115(9)
Cl3S 0.228(3) 0.332(4) 0.0932(14) 0.0550(17) 0.0709(15) 0.152(3)
Cl4S 0.334(10) 0.103(3) 0.072(2) 0.0097(18) 0.066(4) 0.077(4)
Cl3T 0.72(5) 0.271(11) 0.098(6) -0.033(7) 0.121(13) -0.162(18)
Cl4T 0.185(5) 0.329(10) 0.194(5) -0.081(6) -0.036(3) 0.063(5)

loop_
_geom_bond_atom_site_label_1
_geom_bond_atom_site_label_2
_geom_bond_distance
_geom_bond_site_symmetry_2
_geom_bond_publ_flag
Ru C41 1.819(2) . ?
Ru C11 2.022(2) . ?
Ru O49 2.0534(15) . ?
Ru Cl2 2.3642(7) . ?
Ru Cl1 2.3662(6) . ?
C11 N15 1.337(3) . ?
C11 N12 1.337(3) . ?
N12 C21 1.422(3) . ?
N12 C13 1.482(3) . ?
C13 C14 1.504(4) . ?
C13 H13A 0.9700 . ?
C13 H13B 0.9700 . ?
C14 N15 1.473(3) . ?
C14 H14A 0.9700 . ?
C14 H14B 0.9700 . ?
N15 C31 1.433(3) . ?
C21 C26 1.396(3) . ?
C21 C22 1.408(3) . ?
C22 C23 1.381(4) . ?
C22 C27 1.506(4) . ?
C23 C24 1.383(4) . ?
C23 H23 0.9300 . ?
C24 C25 1.394(4) . ?
C24 C28 1.518(4) . ?
C25 C26 1.381(4) . ?
C25 H25 0.9300 . ?
C26 C29 1.495(4) . ?
C27 H27A 0.9600 . ?
C27 H27B 0.9600 . ?
C27 H27C 0.9600 . ?
C28 H28A 0.9600 . ?
C28 H28B 0.9600 . ?
C28 H28C 0.9600 . ?
C29 H29A 0.9600 . ?
C29 H29B 0.9600 . ?
C29 H29C 0.9600 . ?
C31 C36 1.397(4) . ?
C31 C32 1.399(4) . ?
C32 C33 1.399(4) . ?
C32 C37 1.506(4) . ?
C33 C34 1.386(5) . ?
C33 H33 0.9300 . ?
C34 C35 1.373(5) . ?
C34 C38 1.524(5) . ?
C35 C36 1.388(4) . ?
C35 H35 0.9300 . ?
C36 C39 1.501(4) . ?
C37 H37A 0.9600 . ?
C37 H37B 0.9600 . ?
C37 H37C 0.9600 . ?
C38 H38A 0.9600 . ?
C38 H38B 0.9600 . ?
C38 H38C 0.9600 . ?
C39 H39A 0.9600 . ?
C39 H39B 0.9600 . ?
C39 H39C 0.9600 . ?
C41 C42 1.453(3) . ?
C41 H41 0.9300 . ?
C42 C43 1.390(3) . ?
C42 C47 1.410(3) . ?
C43 C44 1.390(4) . ?
C43 H43 0.9300 . ?
C44 C45 1.368(4) . ?
C44 H44 0.9300 . ?
C45 C46 1.361(4) . ?
C45 H45 0.9300 . ?
C46 C47 1.403(3) . ?
C46 H46 0.9300 . ?
C47 C48 1.434(4) . ?
C48 O49 1.235(3) . ?
C48 H48 0.9300 . ?
C1S Cl1S 1.743(4) . ?
C1S Cl2S 1.765(6) . ?
C1S H1SA 0.9700 . ?
C1S H1SB 0.9700 . ?
C2S Cl4S 1.555(9) . ?
C2S Cl3S 1.634(8) . ?
C2S H2SA 0.9700 . ?
C2S H2SB 0.9700 . ?
